data_7026029
loop_
_publ_author_name
'Lin, Po-Heng'
'Gorelsky, Serge'
'Savard, Didier'
'Burchell, Tara J.'
'Wernsdorfer, Wolfgang'
'Cl\'erac, Rodolphe'
'Murugesu, Muralee'

_publ_section_title
;
 Synthesis, characterisation and computational studies on a novel
 one-dimensional arrangement of Schiff-base Mn3 single-molecule magnet.
;
_journal_issue 33
_journal_name_full 'Dalton transactions (Cambridge, England : 2003)'
_journal_page_first 7650
_journal_page_last 7658
_journal_paper_doi 10.1039/c0dt00143k
_journal_volume 39
_journal_year 2010
_chemical_formula_sum 'C30 H34 Cl2 Mn N6 O8'
_chemical_formula_weight 732.47
_chemical_name_systematic
;
?
;
_space_group_IT_number 2
_symmetry_cell_setting triclinic
_symmetry_space_group_name_Hall '-P 1'
_symmetry_space_group_name_H-M 'P -1'
_atom_sites_solution_hydrogens geom
_atom_sites_solution_primary direct
_atom_sites_solution_secondary difmap
_audit_creation_method SHELXL-97
_cell_angle_alpha 69.358(2)
_cell_angle_beta 76.853(2)
_cell_angle_gamma 77.743(2)
_cell_formula_units_Z 1
_cell_length_a 7.8865(15)
_cell_length_b 8.9804(15)
_cell_length_c 12.543(2)
_cell_measurement_reflns_used 3581
_cell_measurement_temperature 202(2)
_cell_measurement_theta_max 26.35
_cell_measurement_theta_min 2.57
_cell_volume 801.0(2)
_computing_cell_refinement 'Bruker SMART'
_computing_data_collection 'Bruker SMART'
_computing_data_reduction 'Bruker SAINT'
_computing_molecular_graphics 'Bruker SHELXTL'
_computing_publication_material 'Bruker SHELXTL'
_computing_structure_refinement 'SHELXL-97 (Sheldrick, 1997)'
_computing_structure_solution 'SHELXS-97 (Sheldrick, 1990)'
_diffrn_ambient_temperature 202(2)
_diffrn_measured_fraction_theta_full 0.968
_diffrn_measured_fraction_theta_max 0.968
_diffrn_measurement_device_type 'CCD area detector'
_diffrn_measurement_method 'phi and omega scans'
_diffrn_radiation_monochromator graphite
_diffrn_radiation_source 'fine-focus sealed tube'
_diffrn_radiation_type MoK\a
_diffrn_radiation_wavelength 0.71073
_diffrn_reflns_av_R_equivalents 0.0197
_diffrn_reflns_av_sigmaI/netI 0.0397
_diffrn_reflns_limit_h_max 9
_diffrn_reflns_limit_h_min -9
_diffrn_reflns_limit_k_max 11
_diffrn_reflns_limit_k_min -11
_diffrn_reflns_limit_l_max 15
_diffrn_reflns_limit_l_min -15
_diffrn_reflns_number 5172
_diffrn_reflns_theta_full 26.37
_diffrn_reflns_theta_max 26.37
_diffrn_reflns_theta_min 2.45
_exptl_absorpt_coefficient_mu 0.639
_exptl_absorpt_correction_T_max 0.9388
_exptl_absorpt_correction_T_min 0.8828
_exptl_absorpt_correction_type multi-scan
_exptl_absorpt_process_details SADABS
_exptl_crystal_colour colorless
_exptl_crystal_density_diffrn 1.519
_exptl_crystal_density_meas ?
_exptl_crystal_density_method 'not measured'
_exptl_crystal_description prism
_exptl_crystal_F_000 379
_exptl_crystal_size_max 0.20
_exptl_crystal_size_mid 0.15
_exptl_crystal_size_min 0.10
_refine_diff_density_max 0.337
_refine_diff_density_min -0.231
_refine_diff_density_rms 0.060
_refine_ls_extinction_method none
_refine_ls_goodness_of_fit_ref 1.055
_refine_ls_hydrogen_treatment mixed
_refine_ls_matrix_type full
_refine_ls_number_parameters 219
_refine_ls_number_reflns 3181
_refine_ls_number_restraints 1
_refine_ls_restrained_S_all 1.055
_refine_ls_R_factor_all 0.0552
_refine_ls_R_factor_gt 0.0408
_refine_ls_shift/su_max 0.000
_refine_ls_shift/su_mean 0.000
_refine_ls_structure_factor_coef Fsqd
_refine_ls_weighting_details 'calc w=1/[\s^2^(Fo^2^)+(0.0469P)^2^+0.3577P] where P=(Fo^2^+2Fc^2^)/3'
_refine_ls_weighting_scheme calc
_refine_ls_wR_factor_gt 0.0955
_refine_ls_wR_factor_ref 0.1011
_reflns_number_gt 2550
_reflns_number_total 3181
_reflns_threshold_expression >2sigma(I)
_cod_data_source_file c0dt00143k.txt
_cod_data_source_block sada
_cod_depositor_comments
;
The following automatic conversions were performed:

'_symmetry_cell_setting' value 'Triclinic' changed to 'triclinic'
according to /home/saulius/struct/CIF-dictionaries/cif_core.dic
dictionary named 'cif_core.dic' version 2.4.2 from 2011-04-26.

Automatic conversion script
Id: cif_fix_values 1891 2012-01-12 08:04:46Z andrius 

The following automatic conversions were performed:

'_exptl_crystal_density_meas' value 'n/a' was changed to '?' - the
value is perceived as not measured.

Automatic conversion script
Id: cif_fix_values 3008 2015-01-20 13:52:24Z robertas 
;
_cod_original_sg_symbol_H-M P-1
_cod_database_code 7026029

loop_
_symmetry_equiv_pos_as_xyz
'x, y, z'
'-x, -y, -z'

loop_
_atom_site_label
_atom_site_type_symbol
_atom_site_fract_x
_atom_site_fract_y
_atom_site_fract_z
_atom_site_U_iso_or_equiv
_atom_site_adp_type
_atom_site_occupancy
_atom_site_symmetry_multiplicity
_atom_site_calc_flag
_atom_site_refinement_flags
Mn1 Mn 1.0000 0.5000 0.5000 0.02573(15) Uani 1 2 d S
Cl1 Cl 0.82829(9) 0.75445(7) 0.39133(5) 0.03472(17) Uani 1 1 d .
O3 O 0.8614(3) 0.3127(2) 0.01886(15) 0.0419(5) Uani 1 1 d .
O2 O 0.7452(2) 0.12728(19) -0.15733(14) 0.0339(4) Uani 1 1 d .
H2B H 0.7702 0.1360 -0.0983 0.041 Uiso 1 1 d R
O1 O 0.6652(3) 0.0656(2) -0.32507(15) 0.0396(5) Uani 1 1 d .
O4 O 0.7616(3) 0.3961(2) 0.61625(17) 0.0396(4) Uani 1 1 d D
H4O H 0.774(4) 0.3037(18) 0.663(2) 0.047 Uiso 1 1 d D
N3 N 0.9815(3) 0.3831(2) 0.36979(18) 0.0305(5) Uani 1 1 d .
N2 N 0.8327(3) 0.0642(2) 0.14259(17) 0.0294(5) Uani 1 1 d .
H2A H 0.8382 -0.0069 0.2116 0.035 Uiso 1 1 d R
N1 N 0.7883(3) 0.0291(2) 0.05569(17) 0.0280(4) Uani 1 1 d .
C13 C 0.9893(4) 0.4712(3) 0.2583(2) 0.0330(6) Uani 1 1 d .
H13 H 1.0197 0.5763 0.2344 0.040 Uiso 1 1 calc R
C14 C 0.9553(4) 0.4168(3) 0.1764(2) 0.0331(6) Uani 1 1 d .
H14 H 0.9624 0.4839 0.0981 0.040 Uiso 1 1 calc R
C10 C 0.9105(3) 0.2637(3) 0.2088(2) 0.0264(5) Uani 1 1 d .
C11 C 0.9072(4) 0.1691(3) 0.3237(2) 0.0320(6) Uani 1 1 d .
H11 H 0.8813 0.0623 0.3492 0.038 Uiso 1 1 calc R
C12 C 0.9425(4) 0.2335(3) 0.4002(2) 0.0333(6) Uani 1 1 d .
H12 H 0.9388 0.1682 0.4788 0.040 Uiso 1 1 calc R
C9 C 0.8673(3) 0.2166(3) 0.1152(2) 0.0286(5) Uani 1 1 d .
C8 C 0.7406(3) -0.1063(3) 0.0743(2) 0.0296(5) Uani 1 1 d .
H8 H 0.7346 -0.1849 0.1488 0.036 Uiso 1 1 calc R
C6 C 0.6957(3) -0.1371(3) -0.0218(2) 0.0271(5) Uani 1 1 d .
C5 C 0.6469(4) -0.2864(3) -0.0053(2) 0.0350(6) Uani 1 1 d .
H5 H 0.6412 -0.3654 0.0690 0.042 Uiso 1 1 calc R
C4 C 0.6076(4) -0.3197(3) -0.0947(2) 0.0389(6) Uani 1 1 d .
H4 H 0.5779 -0.4223 -0.0823 0.047 Uiso 1 1 calc R
C3 C 0.6109(4) -0.2043(3) -0.2036(2) 0.0346(6) Uani 1 1 d .
H3 H 0.5821 -0.2275 -0.2651 0.042 Uiso 1 1 calc R
C2 C 0.6561(3) -0.0564(3) -0.2217(2) 0.0291(5) Uani 1 1 d .
C7 C 0.6996(3) -0.0209(3) -0.1315(2) 0.0266(5) Uani 1 1 d .
C1 C 0.6047(4) 0.0404(4) -0.4153(2) 0.0424(7) Uani 1 1 d .
H1A H 0.6101 0.1369 -0.4835 0.064 Uiso 1 1 calc R
H1B H 0.4830 0.0183 -0.3894 0.064 Uiso 1 1 calc R
H1C H 0.6796 -0.0514 -0.4351 0.064 Uiso 1 1 calc R
C15 C 0.5884(5) 0.4698(4) 0.6429(3) 0.0612(9) Uani 1 1 d .
H15A H 0.5674 0.4727 0.7223 0.092 Uiso 1 1 calc R
H15B H 0.5052 0.4083 0.6357 0.092 Uiso 1 1 calc R
H15C H 0.5720 0.5798 0.5894 0.092 Uiso 1 1 calc R

loop_
_atom_site_aniso_label
_atom_site_aniso_U_11
_atom_site_aniso_U_22
_atom_site_aniso_U_33
_atom_site_aniso_U_23
_atom_site_aniso_U_13
_atom_site_aniso_U_12
Mn1 0.0377(3) 0.0188(3) 0.0230(3) -0.0067(2) -0.0085(2) -0.0051(2)
Cl1 0.0479(4) 0.0229(3) 0.0323(3) -0.0060(2) -0.0136(3) -0.0004(3)
O3 0.0697(14) 0.0315(10) 0.0281(10) -0.0015(8) -0.0180(9) -0.0185(9)
O2 0.0535(12) 0.0260(9) 0.0266(9) -0.0055(7) -0.0121(8) -0.0140(8)
O1 0.0590(12) 0.0356(10) 0.0276(9) -0.0070(8) -0.0168(9) -0.0093(9)
O4 0.0426(11) 0.0257(9) 0.0430(11) -0.0032(8) -0.0020(9) -0.0084(8)
N3 0.0441(13) 0.0214(10) 0.0284(11) -0.0082(8) -0.0085(9) -0.0066(9)
N2 0.0432(13) 0.0266(10) 0.0212(10) -0.0061(8) -0.0118(9) -0.0066(9)
N1 0.0346(11) 0.0297(11) 0.0238(10) -0.0095(8) -0.0091(9) -0.0067(9)
C13 0.0480(16) 0.0227(12) 0.0304(13) -0.0077(10) -0.0061(11) -0.0113(11)
C14 0.0490(16) 0.0282(13) 0.0217(12) -0.0051(10) -0.0062(11) -0.0093(11)
C10 0.0318(13) 0.0242(12) 0.0255(12) -0.0099(9) -0.0052(10) -0.0045(10)
C11 0.0483(16) 0.0235(12) 0.0271(12) -0.0059(10) -0.0111(11) -0.0099(11)
C12 0.0517(16) 0.0257(12) 0.0233(12) -0.0037(10) -0.0109(11) -0.0098(11)
C9 0.0341(13) 0.0285(12) 0.0241(12) -0.0078(10) -0.0074(10) -0.0048(10)
C8 0.0393(14) 0.0258(12) 0.0237(12) -0.0060(10) -0.0055(10) -0.0080(10)
C6 0.0295(13) 0.0271(12) 0.0266(12) -0.0100(10) -0.0047(10) -0.0054(10)
C5 0.0472(16) 0.0289(13) 0.0294(13) -0.0051(10) -0.0057(12) -0.0147(12)
C4 0.0525(17) 0.0315(14) 0.0389(15) -0.0129(11) -0.0055(13) -0.0187(13)
C3 0.0409(15) 0.0392(14) 0.0318(13) -0.0176(11) -0.0077(11) -0.0102(12)
C2 0.0329(14) 0.0304(13) 0.0253(12) -0.0094(10) -0.0060(10) -0.0051(10)
C7 0.0288(13) 0.0267(12) 0.0265(12) -0.0102(10) -0.0045(10) -0.0058(10)
C1 0.0472(17) 0.0555(18) 0.0284(14) -0.0160(13) -0.0143(12) -0.0026(14)
C15 0.053(2) 0.0478(19) 0.066(2) -0.0083(16) -0.0001(17) 0.0002(16)

loop_
_atom_type_symbol
_atom_type_description
_atom_type_scat_dispersion_real
_atom_type_scat_dispersion_imag
_atom_type_scat_source
C C 0.0033 0.0016 'International Tables Vol C Tables 4.2.6.8 and 6.1.1.4'
H H 0.0000 0.0000 'International Tables Vol C Tables 4.2.6.8 and 6.1.1.4'
Cl Cl 0.1484 0.1585 'International Tables Vol C Tables 4.2.6.8 and 6.1.1.4'
Mn Mn 0.3368 0.7283 'International Tables Vol C Tables 4.2.6.8 and 6.1.1.4'
N N 0.0061 0.0033 'International Tables Vol C Tables 4.2.6.8 and 6.1.1.4'
O O 0.0106 0.0060 'International Tables Vol C Tables 4.2.6.8 and 6.1.1.4'

loop_
_geom_angle_atom_site_label_1
_geom_angle_atom_site_label_2
_geom_angle_atom_site_label_3
_geom_angle
_geom_angle_site_symmetry_1
_geom_angle_site_symmetry_3
O4 Mn1 O4 180.00(6) 2_766 .
O4 Mn1 N3 90.36(8) 2_766 2_766
O4 Mn1 N3 89.64(8) . 2_766
O4 Mn1 N3 89.64(8) 2_766 .
O4 Mn1 N3 90.36(8) . .
N3 Mn1 N3 179.999(1) 2_766 .
O4 Mn1 Cl1 94.70(5) 2_766 2_766
O4 Mn1 Cl1 85.30(5) . 2_766
N3 Mn1 Cl1 90.08(5) 2_766 2_766
N3 Mn1 Cl1 89.92(5) . 2_766
O4 Mn1 Cl1 85.30(5) 2_766 .
O4 Mn1 Cl1 94.70(5) . .
N3 Mn1 Cl1 89.92(5) 2_766 .
N3 Mn1 Cl1 90.08(5) . .
Cl1 Mn1 Cl1 180.0 2_766 .
C7 O2 H2B 109.5 . .
C2 O1 C1 116.1(2) . .
C15 O4 Mn1 130.99(18) . .
C15 O4 H4O 108(2) . .
Mn1 O4 H4O 120(2) . .
C13 N3 C12 116.9(2) . .
C13 N3 Mn1 119.39(16) . .
C12 N3 Mn1 123.24(16) . .
C9 N2 N1 115.45(19) . .
C9 N2 H2A 122.2 . .
N1 N2 H2A 122.3 . .
C8 N1 N2 120.7(2) . .
N3 C13 C14 123.2(2) . .
N3 C13 H13 118.4 . .
C14 C13 H13 118.4 . .
C13 C14 C10 119.7(2) . .
C13 C14 H14 120.1 . .
C10 C14 H14 120.1 . .
C14 C10 C11 117.7(2) . .
C14 C10 C9 116.3(2) . .
C11 C10 C9 126.0(2) . .
C12 C11 C10 118.8(2) . .
C12 C11 H11 120.6 . .
C10 C11 H11 120.6 . .
N3 C12 C11 123.7(2) . .
N3 C12 H12 118.1 . .
C11 C12 H12 118.1 . .
O3 C9 N2 121.4(2) . .
O3 C9 C10 120.9(2) . .
N2 C9 C10 117.7(2) . .
N1 C8 C6 118.2(2) . .
N1 C8 H8 120.9 . .
C6 C8 H8 120.9 . .
C7 C6 C5 118.5(2) . .
C7 C6 C8 121.6(2) . .
C5 C6 C8 119.8(2) . .
C4 C5 C6 121.0(2) . .
C4 C5 H5 119.5 . .
C6 C5 H5 119.5 . .
C5 C4 C3 120.5(2) . .
C5 C4 H4 119.7 . .
C3 C4 H4 119.7 . .
C2 C3 C4 119.6(2) . .
C2 C3 H3 120.2 . .
C4 C3 H3 120.2 . .
O1 C2 C3 124.8(2) . .
O1 C2 C7 114.5(2) . .
C3 C2 C7 120.7(2) . .
O2 C7 C6 123.5(2) . .
O2 C7 C2 116.9(2) . .
C6 C7 C2 119.6(2) . .
O1 C1 H1A 109.5 . .
O1 C1 H1B 109.5 . .
H1A C1 H1B 109.5 . .
O1 C1 H1C 109.5 . .
H1A C1 H1C 109.5 . .
H1B C1 H1C 109.5 . .
O4 C15 H15A 109.5 . .
O4 C15 H15B 109.5 . .
H15A C15 H15B 109.5 . .
O4 C15 H15C 109.5 . .
H15A C15 H15C 109.5 . .
H15B C15 H15C 109.5 . .

loop_
_geom_bond_atom_site_label_1
_geom_bond_atom_site_label_2
_geom_bond_distance
_geom_bond_site_symmetry_2
Mn1 O4 2.2519(19) 2_766
Mn1 O4 2.2520(19) .
Mn1 N3 2.274(2) 2_766
Mn1 N3 2.275(2) .
Mn1 Cl1 2.4986(6) 2_766
Mn1 Cl1 2.4986(6) .
O3 C9 1.216(3) .
O2 C7 1.361(3) .
O2 H2B 0.8399 .
O1 C2 1.369(3) .
O1 C1 1.425(3) .
O4 C15 1.407(4) .
O4 H4O 0.831(10) .
N3 C13 1.337(3) .
N3 C12 1.344(3) .
N2 C9 1.360(3) .
N2 N1 1.368(3) .
N2 H2A 0.8800 .
N1 C8 1.276(3) .
C13 C14 1.379(3) .
C13 H13 0.9500 .
C14 C10 1.389(3) .
C14 H14 0.9500 .
C10 C11 1.389(3) .
C10 C9 1.505(3) .
C11 C12 1.384(3) .
C11 H11 0.9500 .
C12 H12 0.9500 .
C8 C6 1.458(3) .
C8 H8 0.9500 .
C6 C7 1.402(3) .
C6 C5 1.405(3) .
C5 C4 1.370(4) .
C5 H5 0.9500 .
C4 C3 1.392(4) .
C4 H4 0.9500 .
C3 C2 1.376(4) .
C3 H3 0.9500 .
C2 C7 1.406(3) .
C1 H1A 0.9800 .
C1 H1B 0.9800 .
C1 H1C 0.9800 .
C15 H15A 0.9800 .
C15 H15B 0.9800 .
C15 H15C 0.9800 .

loop_
_geom_hbond_atom_site_label_D
_geom_hbond_atom_site_label_H
_geom_hbond_atom_site_label_A
_geom_hbond_distance_DH
_geom_hbond_distance_HA
_geom_hbond_distance_DA
_geom_hbond_angle_DHA
_geom_hbond_site_symmetry_A
N2 H2A Cl1 0.88 2.50 3.368(2) 167.7 1_545
O2 H2B N1 0.84 1.85 2.580(3) 143.9 .
